data_4304324
loop_
_publ_author_name
'Susan E. Latturner'
'Mercouri G. Kanatzidis'

_publ_contact_author
;
M. G. Kanatzidis
;
_publ_contact_author_email ' m-kanatzidis@northwestern.edu '
_publ_section_title
;
RE(AuAl2)nAl2(AuxSi1-x)2: A New Homologous Series of Quaternary
Intermetallics Grown from Aluminum Flux
;
_journal_name_full 'Inorganic Chemistry'
_journal_page_first 2089
_journal_page_last 2097
_journal_paper_doi 10.1021/ic701799z
_journal_volume 47
_journal_year 2008
_chemical_formula_sum 'Al6 Au2.91 Si1.09 Yb'
_chemical_formula_weight 938.22
_chemical_name_systematic
; 
 ? 
;
_space_group_IT_number 139
_symmetry_cell_setting tetragonal
_symmetry_space_group_name_Hall '-I 4 2'
_symmetry_space_group_name_H-M 'I 4/m m m'
_atom_sites_solution_primary direct
_atom_sites_solution_secondary difmap
_audit_creation_method SHELXL-97
_cell_angle_alpha 90.00
_cell_angle_beta 90.00
_cell_angle_gamma 90.00
_cell_formula_units_Z 2
_cell_length_a 4.2065(4)
_cell_length_b 4.2065(4)
_cell_length_c 22.893(3)
_cell_measurement_temperature 293(2)
_cell_volume 405.08(8)
_computing_cell_refinement 'Bruker SAINT software (Bruker, 1999)'
_computing_data_collection 'Bruker SMART software (Bruker, 1997)'
_computing_data_reduction 'Bruker SAINT software (Bruker, 1999)'
_computing_structure_refinement 'SHELXL-97 (Sheldrick, 1997)'
_computing_structure_solution 'SHELXS-97 (Sheldrick, 1990)'
_diffrn_ambient_temperature 293(2)
_diffrn_measured_fraction_theta_full 0.919
_diffrn_measured_fraction_theta_max 0.919
_diffrn_measurement_device_type 'CCD area detector (Bruker AXS)'
_diffrn_measurement_method 'phi and omega scans'
_diffrn_radiation_monochromator graphite
_diffrn_radiation_source 'fine-focus sealed tube'
_diffrn_radiation_type MoK\a
_diffrn_radiation_wavelength 0.71073
_diffrn_reflns_av_R_equivalents 0.0560
_diffrn_reflns_av_sigmaI/netI 0.0296
_diffrn_reflns_limit_h_max 7
_diffrn_reflns_limit_h_min -7
_diffrn_reflns_limit_k_max 7
_diffrn_reflns_limit_k_min -7
_diffrn_reflns_limit_l_max 38
_diffrn_reflns_limit_l_min -38
_diffrn_reflns_number 3103
_diffrn_reflns_theta_full 37.20
_diffrn_reflns_theta_max 37.20
_diffrn_reflns_theta_min 11.78
_exptl_absorpt_coefficient_mu 66.298
_exptl_absorpt_correction_type multi-scan
_exptl_absorpt_process_details SADABS
_exptl_crystal_colour reddish
_exptl_crystal_density_diffrn 7.692
_exptl_crystal_density_method 'not measured'
_exptl_crystal_description plate
_exptl_crystal_F_000 798
_exptl_crystal_size_max 0.3
_exptl_crystal_size_mid 0.2
_exptl_crystal_size_min 0.1
_refine_diff_density_max 5.083
_refine_diff_density_min -1.909
_refine_diff_density_rms 0.543
_refine_ls_extinction_coef 0.0044(4)
_refine_ls_extinction_expression Fc^*^=kFc[1+0.001xFc^2^\l^3^/sin(2\q)]^-1/4^
_refine_ls_extinction_method SHELXL
_refine_ls_goodness_of_fit_ref 1.036
_refine_ls_matrix_type full
_refine_ls_number_parameters 17
_refine_ls_number_reflns 339
_refine_ls_number_restraints 0
_refine_ls_restrained_S_all 1.036
_refine_ls_R_factor_all 0.0300
_refine_ls_R_factor_gt 0.0274
_refine_ls_shift/su_max 0.000
_refine_ls_shift/su_mean 0.000
_refine_ls_structure_factor_coef Fsqd
_refine_ls_weighting_details 'calc w=1/[\s^2^(Fo^2^)+(0.0349P)^2^+0.0000P] where P=(Fo^2^+2Fc^2^)/3'
_refine_ls_weighting_scheme calc
_refine_ls_wR_factor_gt 0.0574
_refine_ls_wR_factor_ref 0.0582
_reflns_number_gt 316
_reflns_number_total 339
_reflns_threshold_expression >2sigma(I)
_cod_data_source_file ic701799z-file001_08.cif
_cod_data_source_block 4sl46a
_cod_depositor_comments
;
The following automatic conversions were performed:
'_exptl_absorpt_correction_type' value 'Multi-scan' changed to
'multi-scan' according to
'/home/saulius/struct/CIF-dictionaries/cif_core.dic' dictionary named
'cif_core.dic' version 2.4.1 from 2010-06-29.

Automatic conversion script
Id: cif_fix_enum 1527 2010-12-29 10:47:43Z saulius 
;
_cod_original_cell_volume 405.09(8)
_cod_database_code 4304324

loop_
_symmetry_equiv_pos_as_xyz
'x, y, z'
'-x, -y, z'
'-y, x, z'
'y, -x, z'
'-x, y, -z'
'x, -y, -z'
'y, x, -z'
'-y, -x, -z'
'x+1/2, y+1/2, z+1/2'
'-x+1/2, -y+1/2, z+1/2'
'-y+1/2, x+1/2, z+1/2'
'y+1/2, -x+1/2, z+1/2'
'-x+1/2, y+1/2, -z+1/2'
'x+1/2, -y+1/2, -z+1/2'
'y+1/2, x+1/2, -z+1/2'
'-y+1/2, -x+1/2, -z+1/2'
'-x, -y, -z'
'x, y, -z'
'y, -x, -z'
'-y, x, -z'
'x, -y, z'
'-x, y, z'
'-y, -x, z'
'y, x, z'
'-x+1/2, -y+1/2, -z+1/2'
'x+1/2, y+1/2, -z+1/2'
'y+1/2, -x+1/2, -z+1/2'
'-y+1/2, x+1/2, -z+1/2'
'x+1/2, -y+1/2, z+1/2'
'-x+1/2, y+1/2, z+1/2'
'-y+1/2, -x+1/2, z+1/2'
'y+1/2, x+1/2, z+1/2'

loop_
_atom_site_label
_atom_site_type_symbol
_atom_site_fract_x
_atom_site_fract_y
_atom_site_fract_z
_atom_site_U_iso_or_equiv
_atom_site_adp_type
_atom_site_occupancy
_atom_site_symmetry_multiplicity
_atom_site_calc_flag
_atom_site_refinement_flags
_atom_site_disorder_assembly
_atom_site_disorder_group
Au1 Au 0.0000 0.0000 0.184256(16) 0.00527(14) Uani 1 8 d S . .
Yb1 Yb 0.0000 0.0000 0.0000 0.00896(18) Uani 1 16 d S . .
Au2 Au 0.0000 0.0000 0.44677(3) 0.0060(3) Uani 0.453(4) 8 d SP . .
Si2 Si 0.0000 0.0000 0.44677(3) 0.0060(3) Uani 0.55 8 d SP . .
Al1 Al 0.0000 0.5000 0.11833(11) 0.0066(4) Uani 1 4 d S . .
Al2 Al 0.0000 0.5000 0.2500 0.0068(6) Uani 1 8 d S . .

loop_
_atom_site_aniso_label
_atom_site_aniso_U_11
_atom_site_aniso_U_22
_atom_site_aniso_U_33
_atom_site_aniso_U_23
_atom_site_aniso_U_13
_atom_site_aniso_U_12
Au1 0.00551(15) 0.00551(15) 0.0048(2) 0.000 0.000 0.000
Yb1 0.0077(2) 0.0077(2) 0.0114(3) 0.000 0.000 0.000
Au2 0.0069(3) 0.0069(3) 0.0042(4) 0.000 0.000 0.000
Si2 0.0069(3) 0.0069(3) 0.0042(4) 0.000 0.000 0.000
Al1 0.0069(10) 0.0065(10) 0.0065(10) 0.000 0.000 0.000
Al2 0.0074(9) 0.0074(9) 0.0055(14) 0.000 0.000 0.000

loop_
_atom_type_symbol
_atom_type_description
_atom_type_scat_dispersion_real
_atom_type_scat_dispersion_imag
_atom_type_scat_source
Al Al 0.0645 0.0514 'International Tables Vol C Tables 4.2.6.8 and 6.1.1.4'
Si Si 0.0817 0.0704 'International Tables Vol C Tables 4.2.6.8 and 6.1.1.4'
Yb Yb -0.3850 5.5486 'International Tables Vol C Tables 4.2.6.8 and 6.1.1.4'
Au Au -2.0133 8.8022 'International Tables Vol C Tables 4.2.6.8 and 6.1.1.4'

loop_
_geom_angle_atom_site_label_1
_geom_angle_atom_site_label_2
_geom_angle_atom_site_label_3
_geom_angle
_geom_angle_site_symmetry_1
_geom_angle_site_symmetry_3
_geom_angle_publ_flag
Al2 Au1 Al2 70.204(8) 25 . ?
Al2 Au1 Al2 108.824(16) 25 25_455 ?
Al2 Au1 Al2 70.204(8) . 25_455 ?
Al2 Au1 Al2 70.204(8) 25 1_545 ?
Al2 Au1 Al2 108.824(16) . 1_545 ?
Al2 Au1 Al2 70.204(8) 25_455 1_545 ?
Al2 Au1 Al1 109.83(2) 25 1_545 ?
Al2 Au1 Al1 179.92(4) . 1_545 ?
Al2 Au1 Al1 109.83(2) 25_455 1_545 ?
Al2 Au1 Al1 71.25(4) 1_545 1_545 ?
Al2 Au1 Al1 179.92(4) 25 3 ?
Al2 Au1 Al1 109.83(2) . 3 ?
Al2 Au1 Al1 71.25(4) 25_455 3 ?
Al2 Au1 Al1 109.83(2) 1_545 3 ?
Al1 Au1 Al1 70.13(4) 1_545 3 ?
Al2 Au1 Al1 109.83(2) 25 . ?
Al2 Au1 Al1 71.25(4) . . ?
Al2 Au1 Al1 109.83(2) 25_455 . ?
Al2 Au1 Al1 179.92(4) 1_545 . ?
Al1 Au1 Al1 108.67(9) 1_545 . ?
Al1 Au1 Al1 70.13(4) 3 . ?
Al2 Au1 Al1 71.25(4) 25 3_655 ?
Al2 Au1 Al1 109.83(2) . 3_655 ?
Al2 Au1 Al1 179.92(4) 25_455 3_655 ?
Al2 Au1 Al1 109.83(2) 1_545 3_655 ?
Al1 Au1 Al1 70.13(4) 1_545 3_655 ?
Al1 Au1 Al1 108.67(9) 3 3_655 ?
Al1 Au1 Al1 70.13(4) . 3_655 ?
Si2 Yb1 Si2 180.00(2) 25 9_444 ?
Si2 Yb1 Au2 0.00(2) 25 25 ?
Si2 Yb1 Au2 180.00(2) 9_444 25 ?
Si2 Yb1 Au2 180.00(2) 25 9_444 ?
Si2 Yb1 Au2 0.00(2) 9_444 9_444 ?
Au2 Yb1 Au2 180.00(2) 25 9_444 ?
Si2 Yb1 Si2 135.44(3) 25 25_445 ?
Si2 Yb1 Si2 44.56(3) 9_444 25_445 ?
Au2 Yb1 Si2 135.44(3) 25 25_445 ?
Au2 Yb1 Si2 44.56(3) 9_444 25_445 ?
Si2 Yb1 Si2 44.56(3) 25 9_554 ?
Si2 Yb1 Si2 135.44(3) 9_444 9_554 ?
Au2 Yb1 Si2 44.56(3) 25 9_554 ?
Au2 Yb1 Si2 135.44(3) 9_444 9_554 ?
Si2 Yb1 Si2 180.00(2) 25_445 9_554 ?
Si2 Yb1 Au2 135.44(3) 25 25_445 ?
Si2 Yb1 Au2 44.56(3) 9_444 25_445 ?
Au2 Yb1 Au2 135.44(3) 25 25_445 ?
Au2 Yb1 Au2 44.56(3) 9_444 25_445 ?
Si2 Yb1 Au2 0.00(2) 25_445 25_445 ?
Si2 Yb1 Au2 180.00(2) 9_554 25_445 ?
Si2 Yb1 Au2 44.56(3) 25 9_554 ?
Si2 Yb1 Au2 135.44(3) 9_444 9_554 ?
Au2 Yb1 Au2 44.56(3) 25 9_554 ?
Au2 Yb1 Au2 135.44(3) 9_444 9_554 ?
Si2 Yb1 Au2 180.00(2) 25_445 9_554 ?
Si2 Yb1 Au2 0.00(2) 9_554 9_554 ?
Au2 Yb1 Au2 180.00(2) 25_445 9_554 ?
Si2 Yb1 Si2 81.736(9) 25 25_455 ?
Si2 Yb1 Si2 98.264(9) 9_444 25_455 ?
Au2 Yb1 Si2 81.736(9) 25 25_455 ?
Au2 Yb1 Si2 98.264(9) 9_444 25_455 ?
Si2 Yb1 Si2 81.736(9) 25_445 25_455 ?
Si2 Yb1 Si2 98.264(9) 9_554 25_455 ?
Au2 Yb1 Si2 81.736(9) 25_445 25_455 ?
Au2 Yb1 Si2 98.264(9) 9_554 25_455 ?
Si2 Yb1 Au2 98.264(9) 25 9_454 ?
Si2 Yb1 Au2 81.736(9) 9_444 9_454 ?
Au2 Yb1 Au2 98.264(9) 25 9_454 ?
Au2 Yb1 Au2 81.736(9) 9_444 9_454 ?
Si2 Yb1 Au2 98.264(9) 25_445 9_454 ?
Si2 Yb1 Au2 81.736(9) 9_554 9_454 ?
Au2 Yb1 Au2 98.264(9) 25_445 9_454 ?
Au2 Yb1 Au2 81.736(9) 9_554 9_454 ?
Si2 Yb1 Au2 44.56(3) 25_455 9_454 ?
Si2 Yb1 Au2 98.264(9) 25 9_544 ?
Si2 Yb1 Au2 81.736(9) 9_444 9_544 ?
Au2 Yb1 Au2 98.264(9) 25 9_544 ?
Au2 Yb1 Au2 81.736(9) 9_444 9_544 ?
Si2 Yb1 Au2 98.264(9) 25_445 9_544 ?
Si2 Yb1 Au2 81.736(9) 9_554 9_544 ?
Au2 Yb1 Au2 98.264(9) 25_445 9_544 ?
Au2 Yb1 Au2 81.736(9) 9_554 9_544 ?
Si2 Yb1 Au2 180.00(2) 25_455 9_544 ?
Au2 Yb1 Au2 135.44(3) 9_454 9_544 ?
Si2 Yb1 Au2 81.736(9) 25 25_545 ?
Si2 Yb1 Au2 98.264(9) 9_444 25_545 ?
Au2 Yb1 Au2 81.736(9) 25 25_545 ?
Au2 Yb1 Au2 98.264(9) 9_444 25_545 ?
Si2 Yb1 Au2 81.736(9) 25_445 25_545 ?
Si2 Yb1 Au2 98.264(9) 9_554 25_545 ?
Au2 Yb1 Au2 81.736(9) 25_445 25_545 ?
Au2 Yb1 Au2 98.264(9) 9_554 25_545 ?
Si2 Yb1 Au2 135.44(3) 25_455 25_545 ?
Au2 Yb1 Au2 180.00(2) 9_454 25_545 ?
Au2 Yb1 Au2 44.56(3) 9_544 25_545 ?
Si2 Au2 Au2 0.0 17_556 17_556 ?
Si2 Au2 Al1 125.32(5) 17_556 27_445 ?
Au2 Au2 Al1 125.32(5) 17_556 27_445 ?
Si2 Au2 Al1 125.32(5) 17_556 25_455 ?
Au2 Au2 Al1 125.32(5) 17_556 25_455 ?
Al1 Au2 Al1 70.47(5) 27_445 25_455 ?
Si2 Au2 Al1 125.32(5) 17_556 27_455 ?
Au2 Au2 Al1 125.32(5) 17_556 27_455 ?
Al1 Au2 Al1 109.36(9) 27_445 27_455 ?
Al1 Au2 Al1 70.47(5) 25_455 27_455 ?
Si2 Au2 Al1 125.32(5) 17_556 25 ?
Au2 Au2 Al1 125.32(5) 17_556 25 ?
Al1 Au2 Al1 70.47(5) 27_445 25 ?
Al1 Au2 Al1 109.36(9) 25_455 25 ?
Al1 Au2 Al1 70.47(5) 27_455 25 ?
Si2 Au2 Yb1 67.721(13) 17_556 9 ?
Au2 Au2 Yb1 67.721(13) 17_556 9 ?
Al1 Au2 Yb1 138.857(9) 27_445 9 ?
Al1 Au2 Yb1 138.857(9) 25_455 9 ?
Al1 Au2 Yb1 71.66(3) 27_455 9 ?
Al1 Au2 Yb1 71.66(3) 25 9 ?
Si2 Au2 Yb1 67.721(13) 17_556 9_445 ?
Au2 Au2 Yb1 67.721(13) 17_556 9_445 ?
Al1 Au2 Yb1 71.66(3) 27_445 9_445 ?
Al1 Au2 Yb1 71.66(3) 25_455 9_445 ?
Al1 Au2 Yb1 138.857(9) 27_455 9_445 ?
Al1 Au2 Yb1 138.857(9) 25 9_445 ?
Yb1 Au2 Yb1 135.44(3) 9 9_445 ?
Si2 Au2 Yb1 67.721(13) 17_556 9_545 ?
Au2 Au2 Yb1 67.721(13) 17_556 9_545 ?
Al1 Au2 Yb1 71.66(3) 27_445 9_545 ?
Al1 Au2 Yb1 138.857(9) 25_455 9_545 ?
Al1 Au2 Yb1 138.857(9) 27_455 9_545 ?
Al1 Au2 Yb1 71.66(3) 25 9_545 ?
Yb1 Au2 Yb1 81.736(9) 9 9_545 ?
Yb1 Au2 Yb1 81.736(9) 9_445 9_545 ?
Si2 Au2 Yb1 67.721(13) 17_556 9_455 ?
Au2 Au2 Yb1 67.721(13) 17_556 9_455 ?
Al1 Au2 Yb1 138.857(9) 27_445 9_455 ?
Al1 Au2 Yb1 71.66(3) 25_455 9_455 ?
Al1 Au2 Yb1 71.66(3) 27_455 9_455 ?
Al1 Au2 Yb1 138.857(9) 25 9_455 ?
Yb1 Au2 Yb1 81.736(9) 9 9_455 ?
Yb1 Au2 Yb1 81.736(9) 9_445 9_455 ?
Yb1 Au2 Yb1 135.44(3) 9_545 9_455 ?
Si2 Al1 Au2 0.00(3) 25_455 25_455 ?
Si2 Al1 Si2 109.36(9) 25_455 25 ?
Au2 Al1 Si2 109.36(9) 25_455 25 ?
Si2 Al1 Au2 109.36(9) 25_455 25 ?
Au2 Al1 Au2 109.36(9) 25_455 25 ?
Si2 Al1 Au2 0.00(3) 25 25 ?
Si2 Al1 Au1 109.699(9) 25_455 1_565 ?
Au2 Al1 Au1 109.699(9) 25_455 1_565 ?
Si2 Al1 Au1 109.699(9) 25 1_565 ?
Au2 Al1 Au1 109.699(9) 25 1_565 ?
Si2 Al1 Au1 109.699(9) 25_455 . ?
Au2 Al1 Au1 109.699(9) 25_455 . ?
Si2 Al1 Au1 109.699(9) 25 . ?
Au2 Al1 Au1 109.699(9) 25 . ?
Au1 Al1 Au1 108.67(9) 1_565 . ?
Si2 Al1 Al1 125.24(2) 25_455 3_665 ?
Au2 Al1 Al1 125.24(2) 25_455 3_665 ?
Si2 Al1 Al1 54.76(2) 25 3_665 ?
Au2 Al1 Al1 54.76(2) 25 3_665 ?
Au1 Al1 Al1 54.94(2) 1_565 3_665 ?
Au1 Al1 Al1 125.06(2) . 3_665 ?
Si2 Al1 Al1 54.76(2) 25_455 3 ?
Au2 Al1 Al1 54.76(2) 25_455 3 ?
Si2 Al1 Al1 125.24(2) 25 3 ?
Au2 Al1 Al1 125.24(2) 25 3 ?
Au1 Al1 Al1 125.06(2) 1_565 3 ?
Au1 Al1 Al1 54.94(2) . 3 ?
Al1 Al1 Al1 180.0 3_665 3 ?
Si2 Al1 Al1 54.76(2) 25_455 3_565 ?
Au2 Al1 Al1 54.76(2) 25_455 3_565 ?
Si2 Al1 Al1 125.24(2) 25 3_565 ?
Au2 Al1 Al1 125.24(2) 25 3_565 ?
Au1 Al1 Al1 54.94(2) 1_565 3_565 ?
Au1 Al1 Al1 125.06(2) . 3_565 ?
Al1 Al1 Al1 90.0 3_665 3_565 ?
Al1 Al1 Al1 90.0 3 3_565 ?
Si2 Al1 Al1 125.24(2) 25_455 3_655 ?
Au2 Al1 Al1 125.24(2) 25_455 3_655 ?
Si2 Al1 Al1 54.76(2) 25 3_655 ?
Au2 Al1 Al1 54.76(2) 25 3_655 ?
Au1 Al1 Al1 125.06(2) 1_565 3_655 ?
Au1 Al1 Al1 54.94(2) . 3_655 ?
Al1 Al1 Al1 90.0 3_665 3_655 ?
Al1 Al1 Al1 90.0 3 3_655 ?
Al1 Al1 Al1 180.0 3_565 3_655 ?
Si2 Al1 Yb1 62.83(4) 25_455 . ?
Au2 Al1 Yb1 62.83(4) 25_455 . ?
Si2 Al1 Yb1 62.83(4) 25 . ?
Au2 Al1 Yb1 62.83(4) 25 . ?
Au1 Al1 Yb1 163.49(7) 1_565 . ?
Au1 Al1 Yb1 87.84(2) . . ?
Al1 Al1 Yb1 115.699(16) 3_665 . ?
Al1 Al1 Yb1 64.301(16) 3 . ?
Al1 Al1 Yb1 115.699(16) 3_565 . ?
Al1 Al1 Yb1 64.301(16) 3_655 . ?
Si2 Al1 Yb1 62.83(4) 25_455 1_565 ?
Au2 Al1 Yb1 62.83(4) 25_455 1_565 ?
Si2 Al1 Yb1 62.83(4) 25 1_565 ?
Au2 Al1 Yb1 62.83(4) 25 1_565 ?
Au1 Al1 Yb1 87.84(2) 1_565 1_565 ?
Au1 Al1 Yb1 163.49(7) . 1_565 ?
Al1 Al1 Yb1 64.301(16) 3_665 1_565 ?
Al1 Al1 Yb1 115.699(16) 3 1_565 ?
Al1 Al1 Yb1 64.301(16) 3_565 1_565 ?
Al1 Al1 Yb1 115.699(16) 3_655 1_565 ?
Yb1 Al1 Yb1 75.65(5) . 1_565 ?
Au1 Al2 Au1 109.796(8) . 25 ?
Au1 Al2 Au1 108.824(16) . 1_565 ?
Au1 Al2 Au1 109.796(8) 25 1_565 ?
Au1 Al2 Au1 109.796(8) . 25_455 ?
Au1 Al2 Au1 108.824(16) 25 25_455 ?
Au1 Al2 Au1 109.796(8) 1_565 25_455 ?
Au1 Al2 Al2 125.102(4) . 25_565 ?
Au1 Al2 Al2 54.898(4) 25 25_565 ?
Au1 Al2 Al2 54.898(4) 1_565 25_565 ?
Au1 Al2 Al2 125.102(4) 25_455 25_565 ?
Au1 Al2 Al2 54.898(4) . 25_455 ?
Au1 Al2 Al2 125.102(4) 25 25_455 ?
Au1 Al2 Al2 125.102(4) 1_565 25_455 ?
Au1 Al2 Al2 54.898(4) 25_455 25_455 ?
Al2 Al2 Al2 180.0 25_565 25_455 ?
Au1 Al2 Al2 54.898(4) . 25 ?
Au1 Al2 Al2 54.898(4) 25 25 ?
Au1 Al2 Al2 125.102(4) 1_565 25 ?
Au1 Al2 Al2 125.102(4) 25_455 25 ?
Al2 Al2 Al2 90.0 25_565 25 ?
Al2 Al2 Al2 90.0 25_455 25 ?
Au1 Al2 Al2 125.102(4) . 25_465 ?
Au1 Al2 Al2 125.102(4) 25 25_465 ?
Au1 Al2 Al2 54.898(4) 1_565 25_465 ?
Au1 Al2 Al2 54.898(4) 25_455 25_465 ?
Al2 Al2 Al2 90.0 25_565 25_465 ?
Al2 Al2 Al2 90.0 25_455 25_465 ?
Al2 Al2 Al2 180.0 25 25_465 ?

loop_
_geom_bond_atom_site_label_1
_geom_bond_atom_site_label_2
_geom_bond_distance
_geom_bond_site_symmetry_2
_geom_bond_publ_flag
Au1 Al2 2.5863(3) 25 ?
Au1 Al2 2.5863(3) . ?
Au1 Al2 2.5863(3) 25_455 ?
Au1 Al2 2.5863(3) 1_545 ?
Au1 Al1 2.5888(14) 1_545 ?
Au1 Al1 2.5888(14) 3 ?
Au1 Al1 2.5888(14) . ?
Au1 Al1 2.5888(14) 3_655 ?
Yb1 Si2 3.2144(4) 25 ?
Yb1 Si2 3.2144(4) 9_444 ?
Yb1 Au2 3.2144(4) 25 ?
Yb1 Au2 3.2144(4) 9_444 ?
Yb1 Si2 3.2144(4) 25_445 ?
Yb1 Si2 3.2144(4) 9_554 ?
Yb1 Au2 3.2144(4) 25_445 ?
Yb1 Au2 3.2144(4) 9_554 ?
Yb1 Si2 3.2144(4) 25_455 ?
Yb1 Au2 3.2144(4) 9_454 ?
Yb1 Au2 3.2144(4) 9_544 ?
Yb1 Au2 3.2144(4) 25_545 ?
Au2 Si2 2.4372(15) 17_556 ?
Au2 Au2 2.4372(15) 17_556 ?
Au2 Al1 2.5777(15) 27_445 ?
Au2 Al1 2.5777(15) 25_455 ?
Au2 Al1 2.5777(15) 27_455 ?
Au2 Al1 2.5777(15) 25 ?
Au2 Yb1 3.2144(4) 9 ?
Au2 Yb1 3.2144(4) 9_445 ?
Au2 Yb1 3.2144(4) 9_545 ?
Au2 Yb1 3.2144(4) 9_455 ?
Al1 Si2 2.5777(15) 25_455 ?
Al1 Au2 2.5777(15) 25_455 ?
Al1 Si2 2.5777(15) 25 ?
Al1 Au2 2.5777(15) 25 ?
Al1 Au1 2.5888(14) 1_565 ?
Al1 Al1 2.9744(3) 3_665 ?
Al1 Al1 2.9744(3) 3 ?
Al1 Al1 2.9744(3) 3_565 ?
Al1 Al1 2.9744(3) 3_655 ?
Al1 Yb1 3.4295(19) 1_565 ?
Al2 Au1 2.5863(3) 25 ?
Al2 Au1 2.5863(3) 1_565 ?
Al2 Au1 2.5863(3) 25_455 ?
Al2 Al2 2.9744(3) 25_565 ?
Al2 Al2 2.9744(3) 25_455 ?
Al2 Al2 2.9744(3) 25 ?
Al2 Al2 2.9744(3) 25_465 ?
